data_2205715
loop_
_publ_author_name
'Lian Ee Khoo'
'Alan Hazell'

_publ_section_title
;
 A 1:2 adduct of 3-(piperidin-1-yl)propionic acid and triphenyltin
 chloride
;
_journal_issue 5
_journal_name_full 'Acta Crystallographica Section E'
_journal_page_first m865
_journal_page_last m867
_journal_paper_doi 10.1107/S1600536805010792
_journal_volume 61
_journal_year 2005
_chemical_formula_iupac '(C8 H15 N O2) [Sn (C6 H5)3 Cl]2'
_chemical_formula_moiety 'C44 H45 Cl2 N O2 Sn2'
_chemical_formula_structural '(C8 H15 N O2) [Sn (C6 H5)3 Cl]2'
_chemical_formula_sum 'C44 H45 Cl2 N O2 Sn2'
_chemical_formula_weight 928.13
_chemical_name_systematic
;
3-(Piperidin-1-yl)propionic acid--triphenyltin chloride (1/2)
;
_space_group_IT_number 14
_symmetry_cell_setting monoclinic
_symmetry_space_group_name_Hall '-P 2ybc'
_symmetry_space_group_name_H-M 'P 1 21/c 1'
_atom_type_scat_source IntTabIV
_cell_angle_alpha 90
_cell_angle_beta 101.065(4)
_cell_angle_gamma 90
_cell_formula_units_Z 4
_cell_length_a 13.223(3)
_cell_length_b 15.779(3)
_cell_length_c 19.574(4)
_cell_measurement_reflns_used 6353
_cell_measurement_temperature 120
_cell_measurement_theta_max 29.8
_cell_measurement_theta_min 2.0
_cell_volume 4008.1(14)
_computing_cell_refinement 'SAINT (Siemens, 1995)'
_computing_data_collection 'SMART (Siemens, 1995)'
_computing_data_reduction SAINT
_computing_molecular_graphics 'ORTEPIII (Burnett & Johnson, 1996) and KRYSTAL'
_computing_publication_material KRYSTAL
_computing_structure_refinement 'modified ORFLS (Busing <i>et al.</i>, 1962) and KRYSTAL'
_computing_structure_solution 'SIR97 (Altomare <i>et al.</i>, 1997) and KRYSTAL (Hazell, 1995)'
_diffrn_ambient_temperature 120
_diffrn_measured_fraction_theta_full 0.96
_diffrn_measured_fraction_theta_max 0.96
_diffrn_measurement_device 'Siemens SMART CCD area-detector'
_diffrn_measurement_method \w
_diffrn_radiation_monochromator graphite
_diffrn_radiation_source 'x-ray tube'
_diffrn_radiation_type 'Mo K\a'
_diffrn_radiation_wavelength 0.71073
_diffrn_reflns_av_R_equivalents 0.041
_diffrn_reflns_limit_h_max 17
_diffrn_reflns_limit_h_min -18
_diffrn_reflns_limit_k_max 22
_diffrn_reflns_limit_k_min -18
_diffrn_reflns_limit_l_max 23
_diffrn_reflns_limit_l_min -27
_diffrn_reflns_number 27396
_diffrn_reflns_reduction_process 27402
_diffrn_reflns_theta_full 29.5
_diffrn_reflns_theta_max 29.5
_diffrn_reflns_theta_min 2.0
_diffrn_standards_decay_% 0
_exptl_absorpt_coefficient_mu 1.416
_exptl_absorpt_correction_T_max 0.802
_exptl_absorpt_correction_T_min 0.683
_exptl_absorpt_correction_type integration
_exptl_absorpt_process_details '(XPREP; Siemens, 1995)'
_exptl_crystal_colour colourless
_exptl_crystal_density_diffrn 1.538
_exptl_crystal_density_meas ?
_exptl_crystal_density_method .
_exptl_crystal_description block
_exptl_crystal_F_000 1864
_exptl_crystal_size_max 0.36
_exptl_crystal_size_mid 0.22
_exptl_crystal_size_min 0.17
_refine_diff_density_max 0.81(7)
_refine_diff_density_min -0.65(7)
_refine_ls_extinction_coef 24(5)
_refine_ls_extinction_method 'B-C type 1 Lorentzian isotropic (Becker & Coppens, 1974)'
_refine_ls_goodness_of_fit_ref 0.806
_refine_ls_hydrogen_treatment mixed
_refine_ls_matrix_type full
_refine_ls_number_constraints 0
_refine_ls_number_parameters 465
_refine_ls_number_reflns 7497
_refine_ls_number_restraints 0
_refine_ls_R_factor_gt 0.022
_refine_ls_shift/su_max 0.00287
_refine_ls_shift/su_mean 0.00005
_refine_ls_structure_factor_coef F
_refine_ls_weighting_details 'w = 1/{[\s~cs~(F^2^)+1.03F^2^]^1/2^-|F|}^2^'
_refine_ls_weighting_scheme calc
_refine_ls_wR_factor_ref 0.025
_reflns_number_gt 7497
_reflns_number_total 10724
_reflns_threshold_expression I>3\s(I)
_cod_data_source_file hb6170.cif
_cod_data_source_block I
_cod_depositor_comments
;
The following automatic conversions were performed:

'_atom_site_thermal_displace_type' tag value 'Uij' was replaced with
'Uani' value 51 time.

Automatic conversion script
Id: cif_fix_values 1646 2011-03-28 12:23:43Z adriana 
;
_cod_original_cell_volume 4008.0(10)
_cod_original_sg_symbol_H-M 'P 21/c'
_cod_database_code 2205715
_cod_database_fobs_code 2205715

loop_
_symmetry_equiv_pos_as_xyz
+x,+y,+z
-x,1/2+y,1/2-z
-x,-y,-z
+x,1/2-y,1/2+z

loop_
_atom_site_aniso_label
_atom_site_aniso_U_11
_atom_site_aniso_U_22
_atom_site_aniso_U_33
_atom_site_aniso_U_12
_atom_site_aniso_U_13
_atom_site_aniso_U_23
Sn1 0.01610(8) 0.01943(8) 0.01838(8) -0.00024(6) 0.00178(6) -0.00330(6)
Sn2 0.01639(8) 0.01617(8) 0.01955(9) -0.00007(6) 0.00360(6) 0.00101(6)
Cl1 0.0252(3) 0.0302(3) 0.0340(4) 0.0077(2) 0.0023(3) -0.0067(3)
Cl2 0.0332(3) 0.0320(3) 0.0254(3) 0.0021(3) 0.0131(3) 0.0028(2)
O1 0.0160(10) 0.0210(10) 0.0240(10) 0.0010(10) 0.0060(10) 0.0010(10)
O2 0.0210(10) 0.0180(10) 0.0230(10) 0.0000(10) 0.0050(10) 0.0000(10)
N 0.0200(10) 0.0210(10) 0.0260(10) 0.0010(10) 0.0060(10) 0.0040(10)
C1 0.0160(10) 0.0200(10) 0.0200(10) -0.0010(10) 0.0010(10) -0.0040(10)
C2 0.0160(10) 0.0240(10) 0.0330(10) 0.0000(10) 0.0060(10) 0.0070(10)
C3 0.0240(10) 0.0270(10) 0.0330(10) 0.0050(10) 0.0100(10) 0.0080(10)
C4 0.0370(10) 0.0250(10) 0.0260(10) -0.0030(10) 0.0080(10) -0.0020(10)
C5 0.0300(10) 0.0300(10) 0.033(2) -0.0100(10) 0.0050(10) -0.0040(10)
C6 0.0320(10) 0.044(2) 0.034(2) -0.0070(10) 0.0110(10) 0.0110(10)
C7 0.038(2) 0.058(2) 0.0210(10) -0.0070(10) 0.0050(10) 0.0040(10)
C8 0.0280(10) 0.043(2) 0.0260(10) -0.0060(10) -0.0030(10) 0.0030(10)
C11 0.0140(10) 0.0300(10) 0.0210(10) 0.0050(10) 0.0010(10) 0.0020(10)
C12 0.0250(10) 0.043(2) 0.0240(10) 0.0070(10) -0.0020(10) 0.0010(10)
C13 0.039(2) 0.064(2) 0.0190(10) 0.0140(10) 0.0090(10) 0.0130(10)
C14 0.032(2) 0.051(2) 0.037(2) 0.0080(10) 0.0100(10) 0.0240(10)
C15 0.0290(10) 0.0330(10) 0.040(2) 0.0020(10) 0.0040(10) 0.0150(10)
C16 0.0240(10) 0.0280(10) 0.0280(10) 0.0040(10) 0.0070(10) 0.0050(10)
C21 0.0160(10) 0.0200(10) 0.0220(10) 0.0040(10) 0.0030(10) -0.0020(10)
C22 0.0200(10) 0.0210(10) 0.0270(10) 0.0030(10) 0.0030(10) -0.0020(10)
C23 0.0260(10) 0.0270(10) 0.0250(10) 0.0050(10) 0.0060(10) 0.0040(10)
C24 0.0270(10) 0.0340(10) 0.0200(10) 0.0060(10) 0.0000(10) -0.0030(10)
C25 0.0270(10) 0.0280(10) 0.0260(10) -0.0030(10) 0.0020(10) -0.0080(10)
C26 0.0230(10) 0.0240(10) 0.0240(10) -0.0010(10) 0.0040(10) -0.0020(10)
C31 0.0240(10) 0.0260(10) 0.0200(10) -0.0040(10) 0.0060(10) -0.0070(10)
C32 0.0330(10) 0.0280(10) 0.0300(10) -0.0060(10) 0.0030(10) -0.0020(10)
C33 0.049(2) 0.0290(10) 0.038(2) -0.0130(10) 0.0130(10) -0.0050(10)
C34 0.036(2) 0.046(2) 0.036(2) -0.0190(10) 0.0100(10) -0.0180(10)
C35 0.0320(10) 0.047(2) 0.040(2) -0.0060(10) -0.0050(10) -0.0140(10)
C36 0.0290(10) 0.0320(10) 0.033(2) -0.0010(10) -0.0010(10) -0.0090(10)
C41 0.0160(10) 0.0180(10) 0.0280(10) -0.0020(10) 0.0040(10) 0.0040(10)
C42 0.0240(10) 0.0230(10) 0.0320(10) -0.0040(10) 0.0090(10) 0.0000(10)
C43 0.0300(10) 0.0200(10) 0.053(2) -0.0030(10) 0.0160(10) -0.0040(10)
C44 0.0300(10) 0.0190(10) 0.066(2) 0.0030(10) 0.0080(10) 0.0090(10)
C45 0.036(2) 0.0320(10) 0.043(2) 0.0020(10) 0.0000(10) 0.0170(10)
C46 0.0270(10) 0.0250(10) 0.0310(10) -0.0010(10) 0.0030(10) 0.0030(10)
C51 0.0160(10) 0.0170(10) 0.0290(10) -0.0010(10) 0.0040(10) 0.0040(10)
C52 0.0270(10) 0.0260(10) 0.035(2) 0.0030(10) 0.0110(10) 0.0100(10)
C53 0.0200(10) 0.039(2) 0.049(2) 0.0070(10) 0.0070(10) 0.0180(10)
C54 0.0200(10) 0.0310(10) 0.049(2) -0.0060(10) -0.0060(10) 0.0170(10)
C55 0.0310(10) 0.0260(10) 0.0320(10) -0.0050(10) -0.0030(10) 0.0010(10)
C56 0.0200(10) 0.0230(10) 0.0320(10) -0.0030(10) 0.0020(10) -0.0010(10)
C61 0.0220(10) 0.0180(10) 0.0190(10) 0.0020(10) 0.0010(10) 0.0020(10)
C62 0.0230(10) 0.0250(10) 0.038(2) 0.0030(10) 0.0070(10) -0.0020(10)
C63 0.0330(10) 0.0190(10) 0.061(2) 0.0040(10) 0.0080(10) -0.0090(10)
C64 0.0320(10) 0.0220(10) 0.056(2) -0.0030(10) -0.0030(10) -0.0090(10)
C65 0.0210(10) 0.0260(10) 0.045(2) -0.0010(10) -0.0020(10) -0.0030(10)
C66 0.0220(10) 0.0190(10) 0.0320(10) 0.0020(10) 0.0000(10) -0.0020(10)

loop_
_atom_site_label
_atom_site_fract_x
_atom_site_fract_y
_atom_site_fract_z
_atom_site_U_iso_or_equiv
_atom_site_thermal_displace_type
_atom_site_type_symbol
Sn1 0.364490(10) 0.038560(10) 0.669120(10) 0.01820(10) Uani Sn
Sn2 0.040480(10) 0.078560(10) 0.816280(10) 0.01740(10) Uani Sn
Cl1 0.50796(5) -0.06834(4) 0.67486(3) 0.0302(3) Uani Cl
Cl2 -0.04250(5) 0.08458(4) 0.92033(3) 0.0292(3) Uani Cl
O1 0.23670(10) 0.14610(10) 0.66300(10) 0.0200(10) Uani O
O2 0.13520(10) 0.07690(10) 0.72290(10) 0.0200(10) Uani O
N 0.19960(10) 0.32240(10) 0.64490(10) 0.0220(10) Uani N
C1 0.1542(2) 0.13810(10) 0.68700(10) 0.0190(10) Uani C
C2 0.0748(2) 0.20830(10) 0.66700(10) 0.0240(10) Uani C
C3 0.1159(2) 0.2970(2) 0.68350(10) 0.0270(10) Uani C
C4 0.2568(2) 0.39820(10) 0.68030(10) 0.0290(10) Uani C
C5 0.3405(2) 0.4278(2) 0.64350(10) 0.0310(10) Uani C
C6 0.2994(2) 0.4447(2) 0.56720(10) 0.036(2) Uani C
C7 0.2447(2) 0.3664(2) 0.53280(10) 0.039(2) Uani C
C8 0.1584(2) 0.3400(2) 0.56910(10) 0.0330(10) Uani C
C11 0.4307(2) 0.12520(10) 0.60670(10) 0.0220(10) Uani C
C12 0.4495(2) 0.1000(2) 0.54190(10) 0.0310(10) Uani C
C13 0.5044(2) 0.1521(2) 0.50450(10) 0.040(2) Uani C
C14 0.5428(2) 0.2286(2) 0.5318(2) 0.040(2) Uani C
C15 0.5228(2) 0.2557(2) 0.59440(10) 0.034(2) Uani C
C16 0.4664(2) 0.20510(10) 0.63110(10) 0.0260(10) Uani C
C21 0.4049(2) 0.05490(10) 0.77880(10) 0.0190(10) Uani C
C22 0.3712(2) -0.00180(10) 0.82430(10) 0.0230(10) Uani C
C23 0.4000(2) 0.0082(2) 0.89600(10) 0.0260(10) Uani C
C24 0.4642(2) 0.0744(2) 0.92330(10) 0.0280(10) Uani C
C25 0.5000(2) 0.1301(2) 0.87880(10) 0.0270(10) Uani C
C26 0.4703(2) 0.12090(10) 0.80720(10) 0.0230(10) Uani C
C31 0.2521(2) -0.04950(10) 0.61760(10) 0.0230(10) Uani C
C32 0.2657(2) -0.1361(2) 0.62970(10) 0.0310(10) Uani C
C33 0.1967(2) -0.1948(2) 0.5932(2) 0.038(2) Uani C
C34 0.1145(2) -0.1681(2) 0.54420(10) 0.039(2) Uani C
C35 0.0996(2) -0.0824(2) 0.5314(2) 0.041(2) Uani C
C36 0.1678(2) -0.0232(2) 0.56840(10) 0.0320(10) Uani C
C41 0.1053(2) -0.04440(10) 0.83840(10) 0.0210(10) Uani C
C42 0.1213(2) -0.09810(10) 0.78470(10) 0.0260(10) Uani C
C43 0.1618(2) -0.1786(2) 0.7996(2) 0.033(2) Uani C
C44 0.1873(2) -0.2066(2) 0.8672(2) 0.039(2) Uani C
C45 0.1712(2) -0.1544(2) 0.9209(2) 0.038(2) Uani C
C46 0.1295(2) -0.07340(10) 0.90670(10) 0.0280(10) Uani C
C51 -0.1013(2) 0.08130(10) 0.74210(10) 0.0210(10) Uani C
C52 -0.1934(2) 0.1033(2) 0.76290(10) 0.0290(10) Uani C
C53 -0.2869(2) 0.1006(2) 0.7158(2) 0.036(2) Uani C
C54 -0.2908(2) 0.0763(2) 0.6479(2) 0.035(2) Uani C
C55 -0.2003(2) 0.0554(2) 0.62640(10) 0.0310(10) Uani C
C56 -0.1062(2) 0.05700(10) 0.67340(10) 0.0250(10) Uani C
C61 0.1256(2) 0.19190(10) 0.84570(10) 0.0200(10) Uani C
C62 0.0755(2) 0.2631(2) 0.86520(10) 0.0290(10) Uani C
C63 0.1307(2) 0.3374(2) 0.8853(2) 0.038(2) Uani C
C64 0.2351(2) 0.3415(2) 0.8857(2) 0.038(2) Uani C
C65 0.2863(2) 0.2711(2) 0.86670(10) 0.0320(10) Uani C
C66 0.2314(2) 0.19670(10) 0.84680(10) 0.0250(10) Uani C
H1N 0.244(2) 0.274(2) 0.6470(10) 0.041(8) Uiso H
H2A 0.0201 0.1990 0.6913 0.029 Uiso H
H2B 0.0491 0.2048 0.6183 0.029 Uiso H
H3A 0.0604 0.3358 0.6717 0.033 Uiso H
H3B 0.1430 0.3003 0.7320 0.033 Uiso H
H4A 0.2870 0.3832 0.7267 0.035 Uiso H
H4B 0.2092 0.4432 0.6809 0.035 Uiso H
H5A 0.3923 0.3854 0.6476 0.038 Uiso H
H5B 0.3697 0.4786 0.6648 0.038 Uiso H
H6A 0.3550 0.4587 0.5450 0.043 Uiso H
H6B 0.2521 0.4906 0.5628 0.043 Uiso H
H7A 0.2928 0.3213 0.5352 0.047 Uiso H
H7B 0.2168 0.3787 0.4854 0.047 Uiso H
H8A 0.1089 0.3842 0.5652 0.040 Uiso H
H8B 0.1266 0.2902 0.5477 0.040 Uiso H
H12 0.4246 0.0468 0.5231 0.038 Uiso H
H13 0.5154 0.1347 0.4600 0.048 Uiso H
H14 0.5831 0.2627 0.5072 0.048 Uiso H
H15 0.5476 0.3092 0.6126 0.041 Uiso H
H16 0.4516 0.2252 0.6739 0.032 Uiso H
H22 0.3281 -0.0479 0.8060 0.027 Uiso H
H23 0.3757 -0.0305 0.9264 0.031 Uiso H
H24 0.4834 0.0815 0.9722 0.033 Uiso H
H25 0.5452 0.1748 0.8973 0.033 Uiso H
H26 0.4947 0.1600 0.7772 0.028 Uiso H
H32 0.3227 -0.1555 0.6633 0.037 Uiso H
H33 0.2067 -0.2536 0.6024 0.045 Uiso H
H34 0.0681 -0.2082 0.5192 0.047 Uiso H
H35 0.0429 -0.0636 0.4974 0.049 Uiso H
H36 0.1562 0.0356 0.5598 0.038 Uiso H
H42 0.1043 -0.0794 0.7377 0.031 Uiso H
H43 0.1721 -0.2147 0.7627 0.040 Uiso H
H44 0.2158 -0.2615 0.8770 0.047 Uiso H
H45 0.1885 -0.1737 0.9676 0.045 Uiso H
H46 0.1177 -0.0382 0.9437 0.034 Uiso H
H52 -0.1922 0.1202 0.8096 0.034 Uiso H
H53 -0.3487 0.1157 0.7308 0.043 Uiso H
H54 -0.3549 0.0740 0.6162 0.042 Uiso H
H55 -0.2020 0.0398 0.5793 0.037 Uiso H
H56 -0.0449 0.0412 0.6581 0.030 Uiso H
H62 0.0036 0.2611 0.8648 0.034 Uiso H
H63 0.0961 0.3856 0.8988 0.045 Uiso H
H64 0.2719 0.3924 0.8990 0.046 Uiso H
H65 0.3582 0.2735 0.8673 0.038 Uiso H
H66 0.2665 0.1485 0.8339 0.030 Uiso H

loop_
_geom_angle_atom_site_label_1
_geom_angle_atom_site_label_2
_geom_angle_atom_site_label_3
_geom_angle
_geom_angle_publ_flag
Cl1 Sn1 O1 176.43(6) yes
Cl1 Sn1 C11 93.79(6) yes
Cl1 Sn1 C21 89.72(6) yes
Cl1 Sn1 C31 92.03(7) yes
O1 Sn1 C11 83.10(7) yes
O1 Sn1 C21 90.14(7) yes
O1 Sn1 C31 90.98(7) yes
C11 Sn1 C21 116.76(9) yes
C11 Sn1 C31 118.06(9) yes
C21 Sn1 C31 124.89(9) yes
Cl2 Sn2 O2 174.63(5) yes
Cl2 Sn2 C41 95.28(6) yes
Cl2 Sn2 C51 95.05(6) yes
Cl2 Sn2 C61 92.24(6) yes
O2 Sn2 C41 84.03(7) yes
O2 Sn2 C51 90.06(7) yes
O2 Sn2 C61 83.68(7) yes
C41 Sn2 C51 114.97(8) yes
C41 Sn2 C61 122.53(9) yes
C51 Sn2 C61 120.95(8) yes
Sn1 O1 C1 124.10(10) yes
Sn2 O2 C1 127.50(10) yes
Sn1 C11 C12 120.2(2) no
Sn1 C11 C16 122.1(2) no
Sn1 C21 C22 121.2(2) no
Sn1 C21 C26 120.5(2) no
Sn1 C31 C32 120.0(2) no
Sn1 C31 C36 121.7(2) no
Sn2 C41 C42 120.8(2) no
Sn2 C41 C46 120.3(2) no
Sn2 C51 C52 120.4(2) no
Sn2 C51 C56 121.6(2) no
Sn2 C61 C62 119.8(2) no
Sn2 C61 C66 121.6(2) no
C3 N C8 112.4(2) no
C4 N C8 111.2(2) no
C3 N C4 109.3(2) no
O1 C1 O2 124.2(2) n
O1 C1 C2 115.4(2) n
O2 C1 C2 120.3(2) n
O2 C1 C2 120.3(2) no
C1 C2 C3 114.5(2) no
N C3 C2 114.0(2) no
N C4 C5 112.0(2) no
C4 C5 C6 111.6(2) no
C5 C6 C7 110.2(2) no
C6 C7 C8 110.6(2) no
N C8 C7 110.5(2) no
C12 C11 C16 117.4(2) no
C11 C12 C13 120.7(3) no
C12 C13 C14 120.2(3) no
C13 C14 C15 120.0(3) no
C14 C15 C16 120.0(3) no
C11 C16 C15 121.5(2) no
C22 C21 C26 118.2(2) no
C21 C22 C23 120.8(2) no
C22 C23 C24 120.2(2) no
C23 C24 C25 119.6(2) no
C24 C25 C26 120.3(2) no
C21 C26 C25 120.8(2) no
C32 C31 C36 118.1(2) no
C31 C32 C33 120.8(3) no
C32 C33 C34 120.4(3) no
C33 C34 C35 119.6(2) no
C34 C35 C36 120.2(3) no
C31 C36 C35 120.8(2) no
C42 C41 C46 118.9(2) no
C41 C42 C43 120.3(2) no
C42 C43 C44 120.7(2) no
C43 C44 C45 119.6(2) no
C44 C45 C46 120.4(3) no
C41 C46 C45 120.0(2) no
C52 C51 C56 117.9(2) no
C51 C52 C53 120.8(2) no
C52 C53 C54 120.8(2) no
C53 C54 C55 119.1(2) no
C54 C55 C56 120.5(2) no
C51 C56 C55 120.9(2) no
C62 C61 C66 118.7(2) no
C61 C62 C63 120.3(2) no
C62 C63 C64 120.5(2) no
C63 C64 C65 120.0(2) no
C64 C65 C66 119.6(2) no
C61 C66 C65 121.0(2) no
C3 N H1N 106(2) no
C4 N H1N 111(2) no
C8 N H1N 107(2) no
H2A C2 H2B 109.5 no
C3 C2 H2A 108.2 no
C1 C2 H2A 108.2 no
C3 C2 H2B 108.2 no
C1 C2 H2B 108.2 no
H3A C3 H3B 109.5 no
N C3 H3A 108.3 no
C2 C3 H3A 108.3 no
N C3 H3B 108.3 no
C2 C3 H3B 108.3 no
H4A C4 H4B 109.5 no
C5 C4 H4A 108.8 no
N C4 H4A 108.8 no
C5 C4 H4B 108.8 no
N C4 H4B 108.8 no
H5A C5 H5B 109.5 no
C4 C5 H5A 108.9 no
C6 C5 H5A 108.9 no
C4 C5 H5B 108.9 no
C6 C5 H5B 108.9 no
H6A C6 H6B 109.5 no
C5 C6 H6A 109.3 no
C7 C6 H6A 109.3 no
C5 C6 H6B 109.3 no
C7 C6 H6B 109.3 no
H7A C7 H7B 109.5 no
C8 C7 H7A 109.2 no
C6 C7 H7A 109.2 no
C8 C7 H7B 109.2 no
C6 C7 H7B 109.2 no
H8A C8 H8B 109.5 no
N C8 H8A 109.2 no
C7 C8 H8A 109.2 no
N C8 H8B 109.2 no
C7 C8 H8B 109.2 no
C13 C12 H12 119.6 no
C11 C12 H12 119.6 no
C14 C13 H13 119.9 no
C12 C13 H13 119.9 no
C15 C14 H14 120.0 no
C13 C14 H14 120.0 no
C14 C15 H15 120.0 no
C16 C15 H15 120.0 no
C15 C16 H16 119.3 no
C11 C16 H16 119.3 no
C23 C22 H22 119.6 no
C21 C22 H22 119.6 no
C24 C23 H23 119.9 no
C22 C23 H23 119.9 no
C25 C24 H24 120.2 no
C23 C24 H24 120.2 no
C24 C25 H25 119.8 no
C26 C25 H25 119.8 no
C25 C26 H26 119.6 no
C21 C26 H26 119.6 no
C31 C32 H32 119.6 no
C33 C32 H32 119.6 no
C34 C33 H33 119.8 no
C32 C33 H33 119.8 no
C33 C34 H34 120.2 no
C35 C34 H34 120.2 no
C34 C35 H35 119.9 no
C36 C35 H35 119.9 no
C31 C36 H36 119.6 no
C35 C36 H36 119.6 no
C43 C42 H42 119.9 no
C41 C42 H42 119.9 no
C44 C43 H43 119.6 no
C42 C43 H43 119.6 no
C43 C44 H44 120.2 no
C45 C44 H44 120.2 no
C44 C45 H45 119.8 no
C46 C45 H45 119.8 no
C41 C46 H46 120.0 no
C45 C46 H46 120.0 no
C53 C52 H52 119.6 no
C51 C52 H52 119.6 no
C54 C53 H53 119.6 no
C52 C53 H53 119.6 no
C53 C54 H54 120.4 no
C55 C54 H54 120.4 no
C54 C55 H55 119.7 no
C56 C55 H55 119.7 no
C51 C56 H56 119.6 no
C55 C56 H56 119.6 no
C61 C62 H62 119.9 no
C63 C62 H62 119.9 no
C64 C63 H63 119.8 no
C62 C63 H63 119.8 no
C63 C64 H64 120.0 no
C65 C64 H64 120.0 no
C64 C65 H65 120.2 no
C66 C65 H65 120.2 no
C65 C66 H66 119.5 no
C61 C66 H66 119.5 no

loop_
_geom_bond_atom_site_label_1
_geom_bond_atom_site_label_2
_geom_bond_distance
_geom_bond_publ_flag
Sn1 Cl1 2.5250(10) yes
Sn1 O1 2.382(2) yes
Sn1 C11 2.131(2) yes
Sn1 C21 2.126(2) yes
Sn1 C31 2.140(2) yes
Sn2 Cl2 2.4940(10) yes
Sn2 O2 2.406(2) yes
Sn2 C41 2.131(2) yes
Sn2 C51 2.140(2) yes
Sn2 C61 2.133(2) yes
C1 O1 1.274(3) yes
C1 O2 1.249(3) yes
N C8 1.504(3) no
N C3 1.509(3) no
N C4 1.511(3) no
C1 C2 1.524(3) no
C2 C3 1.515(3) no
C4 C5 1.507(4) no
C5 C6 1.511(4) no
C6 C7 1.523(4) no
C7 C8 1.514(4) no
C11 C12 1.395(3) no
C11 C16 1.399(3) no
C12 C13 1.394(4) no
C13 C14 1.378(4) no
C14 C15 1.371(4) no
C15 C16 1.383(3) no
C21 C22 1.394(3) no
C21 C26 1.400(3) no
C22 C23 1.391(3) no
C23 C24 1.387(4) no
C24 C25 1.383(3) no
C25 C26 1.388(3) no
C31 C36 1.389(3) no
C31 C32 1.393(3) no
C32 C33 1.397(4) no
C33 C34 1.370(4) no
C34 C35 1.382(4) no
C35 C36 1.399(4) no
C41 C46 1.392(3) no
C41 C42 1.397(3) no
C42 C43 1.388(3) no
C43 C44 1.374(4) no
C44 C45 1.383(4) no
C45 C46 1.399(3) no
C51 C56 1.388(3) no
C51 C52 1.400(3) no
C52 C53 1.393(4) no
C53 C54 1.375(4) no
C54 C55 1.383(4) no
C55 C56 1.398(3) no
C61 C62 1.392(3) no
C61 C66 1.397(3) no
C62 C63 1.398(3) no
C63 C64 1.380(4) no
C64 C65 1.388(4) no
C65 C66 1.396(3) no
N H1N 0.96(3) no
C2 H2A 0.950 no
C2 H2B 0.950 no
C3 H3A 0.950 no
C3 H3B 0.950 no
C4 H4A 0.950 no
C4 H4B 0.950 no
C5 H5A 0.950 no
C5 H5B 0.950 no
C6 H6A 0.950 no
C6 H6B 0.950 no
C7 H7A 0.950 no
C7 H7B 0.950 no
C8 H8A 0.950 no
C8 H8B 0.950 no
C12 H12 0.950 no
C13 H13 0.950 no
C14 H14 0.950 no
C15 H15 0.950 no
C16 H16 0.950 no
C22 H22 0.950 no
C23 H23 0.950 no
C24 H24 0.950 no
C25 H25 0.950 no
C26 H26 0.950 no
C32 H32 0.950 no
C33 H33 0.950 no
C34 H34 0.950 no
C35 H35 0.950 no
C36 H36 0.950 no
C42 H42 0.950 no
C43 H43 0.950 no
C44 H44 0.950 no
C45 H45 0.950 no
C46 H46 0.950 no
C52 H52 0.950 no
C53 H53 0.950 no
C54 H54 0.950 no
C55 H55 0.950 no
C56 H56 0.950 no
C62 H62 0.950 no
C63 H63 0.950 no
C64 H64 0.950 no
C65 H65 0.950 no
C66 H66 0.950 no

loop_
_geom_hbond_atom_site_label_D
_geom_hbond_atom_site_label_H
_geom_hbond_atom_site_label_A
_geom_hbond_distance_DH
_geom_hbond_distance_HA
_geom_hbond_distance_DA
_geom_hbond_angle_DHA
_geom_hbond_publ_flag
N H1N O1 0.96(3) 2.05(3) 2.835(3) 138(2) y
